data_2202382
loop_
_publ_author_name
P.G.Aravindan
S.Selvanayagam
D.Velmurugan
K.Ravikumar
N.Nagarajan
P.T.Perumal

_publ_section_title
;
 C---Halogen&#x00B7;&#x00B7;&#x00B7;\p interactions in
 4-chloro-2-(9-ethylcarbazol-3-yl)-1,2-dihydroquinoline-1-carbaldehyde
;
_journal_issue 10
_journal_name_full 'Acta Crystallographica Section E'
_journal_page_first o1564
_journal_page_last o1566
_journal_paper_doi 10.1107/S1600536803020130
_journal_volume 59
_journal_year 2003
_chemical_formula_moiety 'C24 H19 Cl N2 O'
_chemical_formula_sum 'C24 H19 Cl N2 O'
_chemical_formula_weight 386.86
_chemical_name_systematic
;
C-halogen...\p interaction: 4-Chloro-2-(9-ethylcarbazol-3-yl)quinoline-1(2H)-
carbaldehyde.
;
_space_group_IT_number 2
_symmetry_cell_setting triclinic
_symmetry_space_group_name_Hall '-P 1'
_symmetry_space_group_name_H-M 'P -1'
_atom_sites_solution_hydrogens geom
_atom_sites_solution_primary direct
_atom_sites_solution_secondary difmap
_audit_creation_method SHELXL-97
_cell_angle_alpha 85.3360(10)
_cell_angle_beta 70.2350(10)
_cell_angle_gamma 84.351(2)
_cell_formula_units_Z 2
_cell_length_a 9.4147(8)
_cell_length_b 9.6714(8)
_cell_length_c 11.1245(9)
_cell_measurement_reflns_used 2301
_cell_measurement_temperature 293(2)
_cell_measurement_theta_max 27.29
_cell_measurement_theta_min 2.31
_cell_volume 947.37(14)
_computing_cell_refinement 'SAINT (Siemens, 1996)'
_computing_data_collection 'SMART (Siemens, 1996)'
_computing_data_reduction SAINT
_computing_molecular_graphics
;
ZORTEP (Zsolnai, 1997) and PLATON (Spek, 1990)
;
_computing_publication_material 'SHELXL97 and PARST (Nardelli, 1995)'
_computing_structure_refinement 'SHELXL97 (Sheldrick, 1997)'
_computing_structure_solution 'SHELXS97 (Sheldrick, 1997)'
_diffrn_ambient_temperature 293(2)
_diffrn_measured_fraction_theta_full 0.899
_diffrn_measured_fraction_theta_max 0.899
_diffrn_measurement_device_type
;
Siemens SMART CCD area detector diffractometer
;
_diffrn_measurement_method '\w scans'
_diffrn_radiation_monochromator graphite
_diffrn_radiation_source 'fine-focus sealed tube'
_diffrn_radiation_type MoK\a
_diffrn_radiation_wavelength 0.71073
_diffrn_reflns_av_R_equivalents 0.0174
_diffrn_reflns_av_sigmaI/netI 0.0344
_diffrn_reflns_limit_h_max 11
_diffrn_reflns_limit_h_min -11
_diffrn_reflns_limit_k_max 12
_diffrn_reflns_limit_k_min -12
_diffrn_reflns_limit_l_max 9
_diffrn_reflns_limit_l_min -14
_diffrn_reflns_number 5918
_diffrn_reflns_theta_full 28.01
_diffrn_reflns_theta_max 28.01
_diffrn_reflns_theta_min 1.95
_diffrn_standards_number 0
_exptl_absorpt_coefficient_mu 0.219
_exptl_absorpt_correction_type none
_exptl_crystal_colour colourless
_exptl_crystal_density_diffrn 1.356
_exptl_crystal_density_meas ?
_exptl_crystal_density_method 'not measured'
_exptl_crystal_description Needle
_exptl_crystal_F_000 404
_exptl_crystal_size_max 0.24
_exptl_crystal_size_mid 0.18
_exptl_crystal_size_min 0.12
_refine_diff_density_max 0.278
_refine_diff_density_min -0.156
_refine_ls_extinction_method none
_refine_ls_goodness_of_fit_ref 1.006
_refine_ls_hydrogen_treatment constr
_refine_ls_matrix_type full
_refine_ls_number_parameters 274
_refine_ls_number_reflns 4119
_refine_ls_number_restraints 0
_refine_ls_restrained_S_all 1.006
_refine_ls_R_factor_all 0.0629
_refine_ls_R_factor_gt 0.0487
_refine_ls_shift/su_max 0.001
_refine_ls_shift/su_mean 0.000
_refine_ls_structure_factor_coef Fsqd
_refine_ls_weighting_details 'calc w = 1/[\s^2^(Fo^2^)+(0.0818P)^2^+0.0963P] where P = (Fo^2^+2Fc^2^)/3'
_refine_ls_weighting_scheme calc
_refine_ls_wR_factor_gt 0.1296
_refine_ls_wR_factor_ref 0.1407
_reflns_number_gt 3187
_reflns_number_total 4119
_reflns_threshold_expression I>2\s(I)
_cod_data_source_file bt6352.cif
_cod_data_source_block I
_cod_depositor_comments
;
The following automatic conversions were performed:
'_symmetry_cell_setting' value 'Triclinic' changed to 'triclinic'
according to '/home/saulius/struct/CIF-dictionaries/cif_core.dic'
dictionary named 'cif_core.dic' version 2.4.1 from 2010-06-29.

Automatic conversion script
Id: cif_fix_enum 1527 2010-12-29 10:47:43Z saulius 

The following automatic conversions were performed:

'_symmetry_cell_setting' value 'Triclinic' changed to 'triclinic'
according to /home/saulius/struct/CIF-dictionaries/cif_core.dic
dictionary named 'cif_core.dic' version 2.4.1 from 2010-06-29.

Automatic conversion script
Id: cif_fix_values 1715 2011-07-08 13:25:40Z adriana 

The following automatic conversions were performed:

'_exptl_crystal_density_meas' value 'none' was changed to '?' - the
value is perceived as not measured.

Automatic conversion script
Id: cif_fix_values 3008 2015-01-20 13:52:24Z robertas 
;
_cod_original_sg_symbol_H-M ' P -1'
_cod_database_code 2202382
_cod_database_fobs_code 2202382

loop_
_symmetry_equiv_pos_as_xyz
'x, y, z'
'-x, -y, -z'

loop_
_atom_site_label
_atom_site_fract_x
_atom_site_fract_y
_atom_site_fract_z
_atom_site_U_iso_or_equiv
_atom_site_adp_type
_atom_site_calc_flag
_atom_site_refinement_flags
_atom_site_occupancy
_atom_site_disorder_assembly
_atom_site_disorder_group
_atom_site_type_symbol
Cl1 0.09873(7) 1.12653(5) 0.15707(5) 0.0698(2) Uani d . 1 . . Cl
O1 0.43464(15) 0.58798(15) -0.15635(13) 0.0670(4) Uani d . 1 . . O
N1 -0.11123(19) 0.34051(19) 0.40043(18) 0.0683(5) Uani d . 1 . . N
C1 -0.1116(2) 0.5125(2) 0.2187(2) 0.0587(5) Uani d . 1 . . C
H1 -0.2102 0.5016 0.2228 0.070 Uiso calc R 1 . . H
C1A -0.0486(2) 0.43800(18) 0.30247(18) 0.0520(4) Uani d . 1 . . C
C2 -0.0232(2) 0.60329(19) 0.12899(18) 0.0517(4) Uani d . 1 . . C
H2 -0.0629 0.6530 0.0709 0.062 Uiso calc R 1 . . H
C3 0.12533(18) 0.62301(16) 0.12273(15) 0.0416(4) Uani d . 1 . . C
C4 0.18811(18) 0.54624(15) 0.20539(15) 0.0401(3) Uani d . 1 . . C
H4 0.2867 0.5577 0.2011 0.048 Uiso calc R 1 . . H
C4A 0.10195(18) 0.45140(16) 0.29532(15) 0.0419(4) Uani d . 1 . . C
C5 0.2583(2) 0.31688(19) 0.42779(17) 0.0543(4) Uani d . 1 . . C
H5 0.3487 0.3579 0.3865 0.065 Uiso calc R 1 . . H
C5A 0.13211(19) 0.35540(17) 0.39217(15) 0.0453(4) Uani d . 1 . . C
C6 0.2482(3) 0.2166(2) 0.52573(19) 0.0676(6) Uani d . 1 . . C
H6 0.3324 0.1899 0.5504 0.081 Uiso calc R 1 . . H
C7 0.1124(3) 0.1549(2) 0.5879(2) 0.0734(6) Uani d . 1 . . C
H7 0.1075 0.0883 0.6542 0.088 Uiso calc R 1 . . H
C8 -0.0125(3) 0.1898(2) 0.5540(2) 0.0703(6) Uani d . 1 . . C
H8 -0.1021 0.1476 0.5957 0.084 Uiso calc R 1 . . H
C8A -0.0034(2) 0.2901(2) 0.45538(18) 0.0561(5) Uani d . 1 . . C
C9A -0.2762(7) 0.3251(7) 0.4616(7) 0.0659(19) Uani d P 0.484(8) A 1 C
H9A -0.3345 0.4083 0.4449 0.079 Uiso calc PR 0.484(8) A 1 H
H9B -0.3018 0.3084 0.5534 0.079 Uiso calc PR 0.484(8) A 1 H
C10A -0.3076(6) 0.2029(6) 0.4029(5) 0.0791(19) Uani d P 0.484(8) A 1 C
H10A -0.2853 0.2227 0.3127 0.119 Uiso calc PR 0.484(8) A 1 H
H10B -0.4123 0.1850 0.4416 0.119 Uiso calc PR 0.484(8) A 1 H
H10C -0.2453 0.1227 0.4168 0.119 Uiso calc PR 0.484(8) A 1 H
C9B -0.2572(8) 0.2771(7) 0.4206(7) 0.0691(17) Uani d P 0.516(8) A 2 C
H9C -0.2822 0.2850 0.3424 0.083 Uiso calc PR 0.516(8) A 2 H
H9D -0.2506 0.1796 0.4481 0.083 Uiso calc PR 0.516(8) A 2 H
C10B -0.3732(7) 0.3585(7) 0.5226(7) 0.103(2) Uani d P 0.516(8) A 2 C
H10D -0.3599 0.3331 0.6036 0.154 Uiso calc PR 0.516(8) A 2 H
H10E -0.4726 0.3386 0.5266 0.154 Uiso calc PR 0.516(8) A 2 H
H10F -0.3614 0.4561 0.5030 0.154 Uiso calc PR 0.516(8) A 2 H
C11 0.20888(18) 0.73320(16) 0.02609(15) 0.0430(4) Uani d . 1 . . C
H11 0.2010 0.7157 -0.0569 0.052 Uiso calc R 1 . . H
C12 0.1339(2) 0.87624(17) 0.06181(17) 0.0494(4) Uani d . 1 . . C
H12 0.0432 0.9035 0.0474 0.059 Uiso calc R 1 . . H
C13 0.1939(2) 0.96398(16) 0.11316(16) 0.0480(4) Uani d . 1 . . C
C14 0.3342(2) 0.93001(16) 0.13989(15) 0.0460(4) Uani d . 1 . . C
C15 0.3859(2) 1.0075(2) 0.21574(18) 0.0600(5) Uani d . 1 . . C
H15 0.3293 1.0876 0.2512 0.072 Uiso calc R 1 . . H
C16 0.5189(3) 0.9670(2) 0.2385(2) 0.0706(6) Uani d . 1 . . C
H16 0.5524 1.0206 0.2878 0.085 Uiso calc R 1 . . H
C17 0.6030(3) 0.8471(2) 0.1887(2) 0.0671(5) Uani d . 1 . . C
H17 0.6935 0.8209 0.2037 0.081 Uiso calc R 1 . . H
C18 0.5531(2) 0.7658(2) 0.11633(18) 0.0539(4) Uani d . 1 . . C
H18 0.6077 0.6830 0.0860 0.065 Uiso calc R 1 . . H
C19 0.42161(19) 0.80795(17) 0.08919(15) 0.0435(4) Uani d . 1 . . C
N20 0.37072(15) 0.73058(13) 0.00993(12) 0.0422(3) Uani d . 1 . . N
C21 0.4711(2) 0.65973(18) -0.08888(17) 0.0507(4) Uani d . 1 . . C
H21 0.5738 0.6670 -0.1055 0.061 Uiso calc R 1 . . H

loop_
_atom_site_aniso_label
_atom_site_aniso_U_11
_atom_site_aniso_U_22
_atom_site_aniso_U_33
_atom_site_aniso_U_12
_atom_site_aniso_U_13
_atom_site_aniso_U_23
Cl1 0.0821(4) 0.0428(3) 0.0766(4) 0.0104(2) -0.0184(3) -0.0106(2)
O1 0.0611(8) 0.0675(9) 0.0684(9) -0.0077(7) -0.0100(7) -0.0277(7)
N1 0.0474(9) 0.0711(11) 0.0782(11) -0.0233(8) -0.0099(8) 0.0174(9)
C1 0.0393(9) 0.0595(11) 0.0771(13) -0.0107(8) -0.0183(9) 0.0010(9)
C1A 0.0447(9) 0.0476(9) 0.0584(10) -0.0107(7) -0.0086(8) -0.0005(8)
C2 0.0457(10) 0.0513(10) 0.0606(11) -0.0019(7) -0.0213(8) -0.0024(8)
C3 0.0426(9) 0.0368(8) 0.0432(8) -0.0038(6) -0.0102(7) -0.0059(6)
C4 0.0386(8) 0.0377(8) 0.0427(8) -0.0055(6) -0.0104(6) -0.0061(6)
C4A 0.0425(9) 0.0367(8) 0.0432(8) -0.0070(6) -0.0078(7) -0.0069(6)
C5 0.0615(11) 0.0567(11) 0.0442(9) -0.0127(8) -0.0156(8) 0.0014(8)
C5A 0.0519(10) 0.0408(8) 0.0388(8) -0.0105(7) -0.0069(7) -0.0048(6)
C6 0.0797(15) 0.0723(14) 0.0509(11) -0.0089(11) -0.0237(10) 0.0090(10)
C7 0.0952(17) 0.0652(13) 0.0514(11) -0.0148(12) -0.0151(11) 0.0147(9)
C8 0.0750(14) 0.0645(13) 0.0594(12) -0.0230(11) -0.0052(10) 0.0111(10)
C8A 0.0576(11) 0.0510(10) 0.0519(10) -0.0127(8) -0.0062(8) 0.0004(8)
C9A 0.047(4) 0.056(4) 0.078(5) -0.012(3) 0.005(4) -0.007(3)
C10A 0.058(3) 0.078(4) 0.100(4) -0.024(3) -0.019(3) -0.010(3)
C9B 0.065(4) 0.066(4) 0.073(4) -0.032(4) -0.010(3) -0.005(3)
C10B 0.056(4) 0.123(5) 0.110(4) -0.025(3) 0.008(3) -0.024(4)
C11 0.0460(9) 0.0399(8) 0.0421(8) -0.0033(6) -0.0136(7) -0.0013(6)
C12 0.0507(10) 0.0419(9) 0.0521(10) 0.0002(7) -0.0151(8) 0.0042(7)
C13 0.0571(10) 0.0351(8) 0.0439(9) -0.0011(7) -0.0076(7) 0.0008(7)
C14 0.0551(10) 0.0392(8) 0.0388(8) -0.0101(7) -0.0085(7) 0.0023(6)
C15 0.0774(14) 0.0483(10) 0.0530(11) -0.0133(9) -0.0169(9) -0.0063(8)
C16 0.0865(16) 0.0694(14) 0.0677(13) -0.0213(12) -0.0356(12) -0.0097(10)
C17 0.0667(13) 0.0736(14) 0.0700(13) -0.0153(10) -0.0326(10) 0.0003(11)
C18 0.0531(10) 0.0510(10) 0.0558(10) -0.0075(8) -0.0155(8) 0.0007(8)
C19 0.0461(9) 0.0414(8) 0.0397(8) -0.0122(7) -0.0088(7) 0.0028(6)
N20 0.0441(7) 0.0374(7) 0.0411(7) -0.0066(5) -0.0084(6) -0.0010(5)
C21 0.0474(10) 0.0461(9) 0.0527(10) -0.0069(7) -0.0070(8) -0.0069(8)

loop_
_atom_type_symbol
_atom_type_description
_atom_type_scat_dispersion_real
_atom_type_scat_dispersion_imag
_atom_type_scat_source
C C 0.0033 0.0016 'International Tables Vol C Tables 4.2.6.8 and 6.1.1.4'
H H 0.0000 0.0000 'International Tables Vol C Tables 4.2.6.8 and 6.1.1.4'
N N 0.0061 0.0033 'International Tables Vol C Tables 4.2.6.8 and 6.1.1.4'
O O 0.0106 0.0060 'International Tables Vol C Tables 4.2.6.8 and 6.1.1.4'
Cl Cl 0.1484 0.1585 'International Tables Vol C Tables 4.2.6.8 and 6.1.1.4'

loop_
_geom_angle_atom_site_label_1
_geom_angle_atom_site_label_2
_geom_angle_atom_site_label_3
_geom_angle
_geom_angle_publ_flag
C8A N1 C1A 108.9(2) y
C8A N1 C9A 123.9(3) y
C1A N1 C9A 124.8(3) y
C8A N1 C9B 125.4(3) y
C2 C1 C1A 117.8(2) ?
C2 C1 H1 121.1 ?
C1A C1 H1 121.1 ?
C1 C1A N1 129.7(2) ?
C1 C1A C4A 121.6(2) ?
N1 C1A C4A 108.7(2) ?
C1 C2 C3 121.9(2) ?
C1 C2 H2 119.0 ?
C3 C2 H2 119.0 ?
C4 C3 C2 119.8(2) ?
C4 C3 C11 122.6(2) ?
C2 C3 C11 117.5(2) ?
C3 C4 C4A 119.3(2) ?
C3 C4 H4 120.3 ?
C4A C4 H4 120.3 ?
C4 C4A C1A 119.5(2) ?
C4 C4A C5A 133.6(2) ?
C1A C4A C5A 107.00(10) ?
C5A C5 C6 119.1(2) ?
C5A C5 H5 120.5 ?
C6 C5 H5 120.5 ?
C5 C5A C8A 119.3(2) ?
C5 C5A C4A 134.3(2) ?
C8A C5A C4A 106.3(2) ?
C5 C6 C7 120.5(2) ?
C5 C6 H6 119.7 ?
C7 C6 H6 119.7 ?
C8 C7 C6 121.6(2) ?
C8 C7 H7 119.2 ?
C6 C7 H7 119.2 ?
C7 C8 C8A 118.4(2) ?
C7 C8 H8 120.8 ?
C8A C8 H8 120.8 ?
N1 C8A C8 129.8(2) ?
N1 C8A C5A 109.1(2) ?
C8 C8A C5A 121.1(2) ?
N1 C9A C10A 105.6(4) ?
N1 C9A H9A 110.6 ?
C10A C9A H9A 110.6 ?
N1 C9A H9B 110.6 ?
C10A C9A H9B 110.6 ?
H9A C9A H9B 108.8 ?
C10B C9B N1 105.0(5) ?
C10B C9B H9C 110.8 ?
N1 C9B H9C 110.8 ?
C10B C9B H9D 110.8 ?
N1 C9B H9D 110.8 ?
H9C C9B H9D 108.8 ?
C9B C10B H10D 109.5 ?
C9B C10B H10E 109.5 ?
H10D C10B H10E 109.5 ?
C9B C10B H10F 109.5 ?
H10D C10B H10F 109.5 ?
H10E C10B H10F 109.5 ?
N20 C11 C12 109.70(10) ?
N20 C11 C3 113.90(10) ?
C12 C11 C3 110.40(10) ?
N20 C11 H11 107.5 ?
C12 C11 H11 107.5 ?
C3 C11 H11 107.5 ?
C13 C12 C11 121.7(2) ?
C13 C12 H12 119.2 ?
C11 C12 H12 119.2 ?
C12 C13 C14 123.0(2) ?
C12 C13 Cl1 119.6(2) ?
C14 C13 Cl1 117.40(10) ?
C15 C14 C19 118.0(2) ?
C15 C14 C13 124.5(2) ?
C19 C14 C13 117.5(2) ?
C16 C15 C14 121.0(2) ?
C16 C15 H15 119.5 ?
C14 C15 H15 119.5 ?
C15 C16 C17 120.4(2) ?
C15 C16 H16 119.8 ?
C17 C16 H16 119.8 ?
C16 C17 C18 120.2(2) ?
C16 C17 H17 119.9 ?
C18 C17 H17 119.9 ?
C17 C18 C19 119.9(2) ?
C17 C18 H18 120.0 ?
C19 C18 H18 120.0 ?
C18 C19 C14 120.4(2) ?
C18 C19 N20 121.5(2) ?
C14 C19 N20 118.1(2) ?
C21 N20 C19 121.1(2) y
C21 N20 C11 117.9(2) y
C19 N20 C11 120.9(2) y
O1 C21 N20 124.1(2) ?
O1 C21 H21 118.0 ?
N20 C21 H21 118.0 ?

loop_
_geom_bond_atom_site_label_1
_geom_bond_atom_site_label_2
_geom_bond_site_symmetry_2
_geom_bond_distance
_geom_bond_publ_flag
Cl1 C13 . 1.751(2) y
O1 C21 . 1.212(2) y
N1 C8A . 1.384(3) y
N1 C1A . 1.390(2) y
N1 C9A . 1.487(7) y
N1 C9B . 1.500(7) y
C1 C2 . 1.378(3) ?
C1 C1A . 1.386(3) ?
C1 H1 . 0.9300 ?
C1A C4A . 1.410(2) ?
C2 C3 . 1.408(2) ?
C2 H2 . 0.9300 ?
C3 C4 . 1.384(2) ?
C3 C11 . 1.522(2) ?
C4 C4A . 1.396(2) ?
C4 H4 . 0.9300 ?
C4A C5A . 1.448(2) ?
C5 C5A . 1.384(3) ?
C5 C6 . 1.383(3) ?
C5 H5 . 0.9300 ?
C5A C8A . 1.414(2) ?
C6 C7 . 1.398(3) ?
C6 H6 . 0.9300 ?
C7 C8 . 1.357(3) ?
C7 H7 . 0.9300 ?
C8 C8A . 1.390(3) ?
C8 H8 . 0.9300 ?
C9A C10A . 1.494(8) ?
C9A H9A . 0.9700 ?
C9A H9B . 0.9700 ?
C10A H10A . 0.9600 ?
C10A H10B . 0.9600 ?
C10A H10C . 0.9600 ?
C9B C10B . 1.495(8) ?
C9B H9C . 0.9700 ?
C9B H9D . 0.9700 ?
C10B H10D . 0.9601 ?
C10B H10E . 0.9601 ?
C10B H10F . 0.9601 ?
C11 N20 . 1.471(2) y
C11 C12 . 1.509(2) ?
C11 H11 . 0.9800 ?
C12 C13 . 1.326(3) ?
C12 H12 . 0.9300 ?
C13 C14 . 1.450(3) ?
C14 C15 . 1.401(3) ?
C14 C19 . 1.412(2) ?
C15 C16 . 1.374(3) ?
C15 H15 . 0.9300 ?
C16 C17 . 1.380(3) ?
C16 H16 . 0.9300 ?
C17 C18 . 1.385(3) ?
C17 H17 . 0.9300 ?
C18 C19 . 1.387(3) ?
C18 H18 . 0.9300 ?
C19 N20 . 1.425(2) y
N20 C21 . 1.365(2) y
C21 H21 . 0.9300 ?

loop_
_geom_hbond_atom_site_label_D
_geom_hbond_atom_site_label_H
_geom_hbond_atom_site_label_A
_geom_hbond_distance_DH
_geom_hbond_distance_HA
_geom_hbond_distance_DA
_geom_hbond_angle_DHA
C4 H4 N20 0.93 2.55 2.882(2) 102
C11 H11 O1 0.98 2.37 2.751(2) 102
C15 H15 Cl1 0.93 2.69 3.085(2) 106

loop_
_geom_torsion_atom_site_label_1
_geom_torsion_atom_site_label_2
_geom_torsion_atom_site_label_3
_geom_torsion_atom_site_label_4
_geom_torsion
_geom_torsion_publ_flag
C2 C1 C1A N1 -179.7(2) ?
C2 C1 C1A C4A -1.4(3) ?
C8A N1 C1A C1 177.9(2) ?
C9A N1 C1A C1 -19.2(5) ?
C9B N1 C1A C1 11.2(4) ?
C8A N1 C1A C4A -0.6(2) ?
C9A N1 C1A C4A 162.3(4) ?
C9B N1 C1A C4A -167.2(3) ?
C1A C1 C2 C3 -1.1(3) ?
C1 C2 C3 C4 2.3(3) ?
C1 C2 C3 C11 -175.8(2) ?
C2 C3 C4 C4A -0.9(2) ?
C11 C3 C4 C4A 177.10(10) ?
C3 C4 C4A C1A -1.6(2) ?
C3 C4 C4A C5A 178.9(2) ?
C1 C1A C4A C4 2.8(3) ?
N1 C1A C4A C4 -178.6(2) ?
C1 C1A C4A C5A -177.5(2) ?
N1 C1A C4A C5A 1.1(2) ?
C6 C5 C5A C8A -0.9(3) ?
C6 C5 C5A C4A -178.5(2) ?
C4 C4A C5A C5 -3.7(3) ?
C1A C4A C5A C5 176.7(2) ?
C4 C4A C5A C8A 178.5(2) ?
C1A C4A C5A C8A -1.1(2) ?
C5A C5 C6 C7 0.0(3) ?
C5 C6 C7 C8 0.7(3) ?
C6 C7 C8 C8A -0.4(3) ?
C1A N1 C8A C8 -178.5(2) ?
C9A N1 C8A C8 18.4(4) ?
C9B N1 C8A C8 -12.1(5) ?
C1A N1 C8A C5A -0.1(2) ?
C9A N1 C8A C5A -163.2(3) ?
C9B N1 C8A C5A 166.3(3) ?
C7 C8 C8A N1 177.8(2) ?
C7 C8 C8A C5A -0.5(3) ?
C5 C5A C8A N1 -177.4(2) ?
C4A C5A C8A N1 0.8(2) ?
C5 C5A C8A C8 1.1(3) ?
C4A C5A C8A C8 179.4(2) ?
C8A N1 C9A C10A -98.2(6) ?
C1A N1 C9A C10A 101.3(5) ?
C9B N1 C9A C10A 3.6(9) ?
C8A N1 C9B C10B 97.1(6) ?
C1A N1 C9B C10B -98.5(5) ?
C9A N1 C9B C10B 1.3(9) ?
C4 C3 C11 N20 12.0(2) y
C2 C3 C11 N20 -169.90(10) ?
C4 C3 C11 C12 -111.9(2) ?
C2 C3 C11 C12 66.2(2) ?
N20 C11 C12 C13 -21.5(2) ?
C3 C11 C12 C13 104.8(2) ?
C11 C12 C13 C14 -0.5(3) ?
C11 C12 C13 Cl1 -178.10(10) ?
C12 C13 C14 C15 -167.00(10) ?
Cl1 C13 C14 C15 10.6(2) ?
C12 C13 C14 C19 10.9(2) ?
Cl1 C13 C14 C19 -171.50(10) ?
C19 C14 C15 C16 0.9(3) ?
C13 C14 C15 C16 178.8(2) ?
C14 C15 C16 C17 -1.2(3) ?
C15 C16 C17 C18 -0.7(3) ?
C16 C17 C18 C19 2.8(3) ?
C17 C18 C19 C14 -3.0(3) ?
C17 C18 C19 N20 176.9(2) ?
C15 C14 C19 C18 1.2(2) ?
C13 C14 C19 C18 -176.8(2) ?
C15 C14 C19 N20 -178.80(10) ?
C13 C14 C19 N20 3.2(2) ?
C18 C19 N20 C21 -32.7(2) ?
C14 C19 N20 C21 147.2(2) ?
C18 C19 N20 C11 151.9(2) ?
C14 C19 N20 C11 -28.2(2) ?
C12 C11 N20 C21 -139.7(2) ?
C3 C11 N20 C21 96.0(2) ?
C12 C11 N20 C19 35.8(2) ?
C3 C11 N20 C19 -88.5(2) ?
C19 N20 C21 O1 177.1(2) y
C11 N20 C21 O1 -7.4(3) y
